data_4333680
loop_
_publ_author_name
'Aur\'elie Damas'
'Lise-Marie Chamoreau'
'Andrew L. Cooksy'
'Anny Jutand'
'Hani Amouri'

_publ_contact_author
;
  Hani Amouri
;
_publ_contact_author_email hani.amouri@upmc.fr
_publ_contact_author_fax '00 33 1 44 27 38 41'
_publ_contact_author_phone '00 33 1 44 27 30 83'
_publ_section_title
;
 \p-Bonded Dithiolene Complexes: Synthesis, Molecular Structures,
 Electrochemical Behavior, and Density Functional Theory Calculations
;
_journal_name_full 'Inorganic Chemistry'
_journal_page_first 1409
_journal_page_last 1417
_journal_paper_doi 10.1021/ic302128q
_journal_volume 52
_journal_year 2013
_chemical_formula_moiety '2(C26 H34 Ir2 S2)2-, 4(C F3 S O3)-, (C4 H10 O), (H2O)'
_chemical_formula_sum 'C30 H40 F6 Ir2 O7 S4'
_chemical_formula_weight 1139.26
_chemical_name_systematic
;
 ?
;
_space_group_IT_number 1
_symmetry_cell_setting triclinic
_symmetry_Int_Tables_number 1
_symmetry_space_group_name_Hall 'P 1'
_symmetry_space_group_name_H-M 'P 1'
_atom_sites_solution_hydrogens geom
_atom_sites_solution_primary direct
_atom_sites_solution_secondary difmap
_audit_creation_method SHELXL-97
_cell_angle_alpha 101.871(16)
_cell_angle_beta 99.168(10)
_cell_angle_gamma 97.776(12)
_cell_formula_units_Z 2
_cell_length_a 8.9356(10)
_cell_length_b 12.2850(19)
_cell_length_c 18.6118(17)
_cell_measurement_reflns_used 153
_cell_measurement_temperature 200(2)
_cell_measurement_theta_max 22.1
_cell_measurement_theta_min 3
_cell_volume 1943.8(4)
_computing_cell_refinement 'Dirax/lsq (Duisenberg & Schreurs, 1989-2000)'
_computing_data_collection 'Collect (Nonius BV, 1997-2000)'
_computing_data_reduction 'EvalCCD (Duisenberg & Schreurs 1990-2000)'
_computing_molecular_graphics 'Ortep-3 for Windows (Farrugia, 1997)'
_computing_publication_material 'WinGX publication routines (Farrugia, 1999)'
_computing_structure_refinement 'SHELXL-97 (Sheldrick, 2008)'
_computing_structure_solution 'SIR92 (Giacovazzo et al, 1993)'
_diffrn_ambient_temperature 200(2)
_diffrn_detector_area_resol_mean 9
_diffrn_measured_fraction_theta_full 0.998
_diffrn_measured_fraction_theta_max 0.998
_diffrn_measurement_device_type KappaCCD
_diffrn_measurement_method 'CCD rotation images, thick slices'
_diffrn_radiation_monochromator graphite
_diffrn_radiation_source 'fine-focus sealed tube'
_diffrn_radiation_type MoK\a
_diffrn_radiation_wavelength 0.71073
_diffrn_reflns_av_R_equivalents 0.0504
_diffrn_reflns_av_sigmaI/netI 0.0877
_diffrn_reflns_limit_h_max 12
_diffrn_reflns_limit_h_min -12
_diffrn_reflns_limit_k_max 17
_diffrn_reflns_limit_k_min -17
_diffrn_reflns_limit_l_max 26
_diffrn_reflns_limit_l_min -26
_diffrn_reflns_number 49814
_diffrn_reflns_theta_full 30.00
_diffrn_reflns_theta_max 30.00
_diffrn_reflns_theta_min 2.87
_diffrn_standards_decay_% 0
_diffrn_standards_number 0
_exptl_absorpt_coefficient_mu 7.124
_exptl_absorpt_correction_T_max 0.457
_exptl_absorpt_correction_T_min 0.232
_exptl_absorpt_correction_type multi-scan
_exptl_absorpt_process_details
; 
R.H. Blessing, Acta Cryst. (1995), A51, 33-38
;
_exptl_crystal_colour red
_exptl_crystal_density_diffrn 1.947
_exptl_crystal_description needle
_exptl_crystal_F_000 1096
_exptl_crystal_size_max 0.73
_exptl_crystal_size_mid 0.11
_exptl_crystal_size_min 0.11
_refine_diff_density_max 2.419
_refine_diff_density_min -2.111
_refine_diff_density_rms 0.209
_refine_ls_abs_structure_details 'Flack H D (1983), Acta Cryst. A39, 876-881'
_refine_ls_abs_structure_Flack 0.543(5)
_refine_ls_extinction_method none
_refine_ls_goodness_of_fit_ref 0.986
_refine_ls_hydrogen_treatment constr
_refine_ls_matrix_type full
_refine_ls_number_parameters 871
_refine_ls_number_reflns 21600
_refine_ls_number_restraints 9
_refine_ls_restrained_S_all 0.985
_refine_ls_R_factor_all 0.0693
_refine_ls_R_factor_gt 0.0403
_refine_ls_shift/su_max 0.009
_refine_ls_shift/su_mean 0.000
_refine_ls_structure_factor_coef Fsqd
_refine_ls_weighting_details 'calc w=1/[\s^2^(Fo^2^)+(0.0396P)^2^+0.0000P] where P=(Fo^2^+2Fc^2^)/3'
_refine_ls_weighting_scheme calc
_refine_ls_wR_factor_gt 0.0774
_refine_ls_wR_factor_ref 0.0858
_reflns_number_gt 16747
_reflns_number_total 21600
_reflns_threshold_expression >2\s(I)
_cod_data_source_file ic302128q_si_002_1.cif
_cod_data_source_block ad029
_cod_database_code 4333680

loop_
_symmetry_equiv_pos_as_xyz
'x, y, z'

loop_
_atom_site_label
_atom_site_type_symbol
_atom_site_fract_x
_atom_site_fract_y
_atom_site_fract_z
_atom_site_U_iso_or_equiv
_atom_site_adp_type
_atom_site_occupancy
_atom_site_symmetry_multiplicity
_atom_site_calc_flag
_atom_site_refinement_flags
Ir1 Ir 0.43346(3) 0.07179(2) 0.192028(17) 0.02156(7) Uani 1 1 d .
Ir2 Ir 0.33783(3) 0.32832(2) 0.031657(17) 0.02480(8) Uani 1 1 d .
S2 S 0.2411(3) 0.30003(19) 0.13378(12) 0.0300(5) Uani 1 1 d .
S1 S 0.3780(3) 0.14637(19) 0.00654(12) 0.0314(5) Uani 1 1 d .
C2 C 0.2453(10) 0.1577(8) 0.1335(5) 0.0263(19) Uani 1 1 d .
C3 C 0.1919(10) 0.1080(9) 0.1897(5) 0.032(2) Uani 1 1 d .
H3 H 0.1567 0.1541 0.2289 0.038 Uiso 1 1 calc R
C4 C 0.1894(9) -0.0094(8) 0.1890(6) 0.031(2) Uani 1 1 d .
H4 H 0.1487 -0.0429 0.2250 0.038 Uiso 1 1 calc R
C5 C 0.2528(12) -0.0740(10) 0.1302(6) 0.039(3) Uani 1 1 d .
H5 H 0.2534 -0.1519 0.1279 0.047 Uiso 1 1 calc R
C6 C 0.3113(11) -0.0270(8) 0.0782(5) 0.030(2) Uani 1 1 d .
H6 H 0.3577 -0.0715 0.0429 0.036 Uiso 1 1 calc R
C1 C 0.3046(10) 0.0876(8) 0.0754(5) 0.028(2) Uani 1 1 d .
C7 C 0.6499(10) 0.1940(8) 0.2250(5) 0.035(2) Uani 1 1 d .
C8 C 0.5811(10) 0.1897(9) 0.2900(5) 0.036(2) Uani 1 1 d .
C9 C 0.5720(10) 0.0769(7) 0.3018(5) 0.028(2) Uani 1 1 d .
C10 C 0.6325(11) 0.0093(8) 0.2417(6) 0.038(3) Uani 1 1 d .
C11 C 0.6807(10) 0.0812(10) 0.1959(5) 0.039(2) Uani 1 1 d .
C12 C 0.6891(13) 0.2987(10) 0.1967(7) 0.065(4) Uani 1 1 d .
H12A H 0.5984 0.3351 0.1903 0.098 Uiso 1 1 calc R
H12B H 0.7214 0.2780 0.1485 0.098 Uiso 1 1 calc R
H12C H 0.7731 0.3511 0.2329 0.098 Uiso 1 1 calc R
C13 C 0.5358(11) 0.2877(8) 0.3345(6) 0.049(3) Uani 1 1 d .
H13A H 0.6219 0.3272 0.3750 0.074 Uiso 1 1 calc R
H13B H 0.4472 0.2628 0.3557 0.074 Uiso 1 1 calc R
H13C H 0.5078 0.3389 0.3026 0.074 Uiso 1 1 calc R
C14 C 0.5133(12) 0.0331(10) 0.3644(5) 0.050(3) Uani 1 1 d .
H14A H 0.4806 -0.0490 0.3485 0.074 Uiso 1 1 calc R
H14B H 0.4257 0.0685 0.3764 0.074 Uiso 1 1 calc R
H14C H 0.5957 0.0515 0.4088 0.074 Uiso 1 1 calc R
C15 C 0.6520(14) -0.1097(10) 0.2363(7) 0.068(4) Uani 1 1 d .
H15A H 0.6444 -0.1474 0.1837 0.103 Uiso 1 1 calc R
H15B H 0.5713 -0.1486 0.2567 0.103 Uiso 1 1 calc R
H15C H 0.7531 -0.1121 0.2648 0.103 Uiso 1 1 calc R
C16 C 0.7533(12) 0.0522(14) 0.1275(6) 0.093(5) Uani 1 1 d .
H16A H 0.7258 -0.0292 0.1054 0.139 Uiso 1 1 calc R
H16B H 0.8655 0.0733 0.1422 0.139 Uiso 1 1 calc R
H16C H 0.7156 0.0937 0.0906 0.139 Uiso 1 1 calc R
C17 C 0.4623(17) 0.4981(11) 0.0417(7) 0.058(4) Uani 1 1 d U
C18 C 0.3056(18) 0.5045(9) 0.0346(7) 0.060(4) Uani 1 1 d .
C19 C 0.2321(12) 0.4293(10) -0.0390(7) 0.051(3) Uani 1 1 d .
C20 C 0.3504(15) 0.3835(9) -0.0717(6) 0.049(3) Uani 1 1 d .
C21 C 0.4912(12) 0.4248(9) -0.0225(7) 0.046(3) Uani 1 1 d .
C22 C 0.570(2) 0.5664(17) 0.1083(11) 0.130(7) Uiso 1 1 d U
H22A H 0.6743 0.5531 0.1051 0.195 Uiso 1 1 calc R
H22B H 0.5411 0.5453 0.1530 0.195 Uiso 1 1 calc R
H22C H 0.5653 0.6465 0.1115 0.195 Uiso 1 1 calc R
C23 C 0.221(3) 0.5741(11) 0.0873(10) 0.146(10) Uani 1 1 d .
H23A H 0.1104 0.5591 0.0654 0.219 Uiso 1 1 calc R
H23B H 0.2610 0.6547 0.0945 0.219 Uiso 1 1 calc R
H23C H 0.2356 0.5533 0.1356 0.219 Uiso 1 1 calc R
C24 C 0.0631(14) 0.4074(16) -0.0749(11) 0.128(8) Uani 1 1 d .
H24A H 0.0059 0.4475 -0.0403 0.192 Uiso 1 1 calc R
H24B H 0.0232 0.3261 -0.0864 0.192 Uiso 1 1 calc R
H24C H 0.0508 0.4344 -0.1212 0.192 Uiso 1 1 calc R
C25 C 0.308(2) 0.3086(12) -0.1508(6) 0.121(8) Uani 1 1 d .
H25A H 0.1969 0.2969 -0.1685 0.182 Uiso 1 1 calc R
H25B H 0.3408 0.2356 -0.1506 0.182 Uiso 1 1 calc R
H25C H 0.3609 0.3454 -0.1842 0.182 Uiso 1 1 calc R
C26 C 0.6447(15) 0.4021(13) -0.0380(12) 0.115(8) Uani 1 1 d .
H26A H 0.7250 0.4407 0.0055 0.173 Uiso 1 1 calc R
H26B H 0.6648 0.4301 -0.0818 0.173 Uiso 1 1 calc R
H26C H 0.6447 0.3206 -0.0479 0.173 Uiso 1 1 calc R
Ir3 Ir 1.00890(3) 0.87600(2) 0.567307(16) 0.02096(7) Uani 1 1 d .
Ir4 Ir 0.73903(3) 0.54738(2) 0.618459(16) 0.01974(7) Uani 1 1 d .
S3 S 0.8369(3) 0.57117(18) 0.51600(11) 0.0271(5) Uani 1 1 d .
S4 S 0.7008(2) 0.72984(18) 0.64041(12) 0.0263(5) Uani 1 1 d .
C27 C 0.8290(9) 0.7092(7) 0.5130(5) 0.0228(18) Uani 1 1 d .
C28 C 0.8881(10) 0.7577(7) 0.4571(5) 0.026(2) Uani 1 1 d .
H28 H 0.9346 0.7130 0.4220 0.031 Uiso 1 1 calc R
C29 C 0.8786(11) 0.8708(8) 0.4531(5) 0.031(2) Uani 1 1 d .
H29 H 0.9153 0.8997 0.4143 0.038 Uiso 1 1 calc R
C30 C 0.8151(10) 0.9409(9) 0.5062(5) 0.026(2) Uani 1 1 d .
H30 H 0.8057 1.0157 0.5023 0.032 Uiso 1 1 calc R
C31 C 0.7656(10) 0.8980(8) 0.5653(6) 0.033(2) Uani 1 1 d .
H31 H 0.7329 0.9473 0.6039 0.039 Uiso 1 1 calc R
C32 C 0.7637(9) 0.7814(6) 0.5683(5) 0.0204(17) Uani 1 1 d .
C33 C 1.1731(10) 0.8390(8) 0.6578(5) 0.033(2) Uani 1 1 d .
C34 C 1.2404(9) 0.8357(8) 0.5912(5) 0.030(2) Uani 1 1 d .
C35 C 1.2510(10) 0.9504(9) 0.5775(5) 0.033(2) Uani 1 1 d .
C36 C 1.1870(12) 1.0182(8) 0.6320(5) 0.030(2) Uani 1 1 d .
C37 C 1.1361(10) 0.9516(8) 0.6830(5) 0.029(2) Uani 1 1 d .
C38 C 1.1472(11) 0.7406(8) 0.6937(6) 0.046(3) Uani 1 1 d .
H38A H 1.0993 0.6723 0.6551 0.068 Uiso 1 1 calc R
H38B H 1.0793 0.7562 0.7297 0.068 Uiso 1 1 calc R
H38C H 1.2461 0.7292 0.7198 0.068 Uiso 1 1 calc R
C39 C 1.2976(11) 0.7367(9) 0.5504(6) 0.050(3) Uani 1 1 d .
H39A H 1.3929 0.7266 0.5805 0.074 Uiso 1 1 calc R
H39B H 1.3178 0.7500 0.5024 0.074 Uiso 1 1 calc R
H39C H 1.2197 0.6686 0.5415 0.074 Uiso 1 1 calc R
C40 C 1.3220(10) 0.9860(9) 0.5169(5) 0.042(2) Uani 1 1 d .
H40A H 1.2643 1.0389 0.4967 0.063 Uiso 1 1 calc R
H40B H 1.3194 0.9195 0.4770 0.063 Uiso 1 1 calc R
H40C H 1.4290 1.0229 0.5373 0.063 Uiso 1 1 calc R
C41 C 1.1660(13) 1.1407(7) 0.6371(6) 0.049(3) Uani 1 1 d .
H41A H 1.2559 1.1912 0.6702 0.073 Uiso 1 1 calc R
H41B H 1.0733 1.1531 0.6573 0.073 Uiso 1 1 calc R
H41C H 1.1552 1.1562 0.5871 0.073 Uiso 1 1 calc R
C42 C 1.0673(12) 0.9886(9) 0.7506(5) 0.046(2) Uani 1 1 d .
H42A H 1.1496 1.0149 0.7950 0.069 Uiso 1 1 calc R
H42B H 0.9962 0.9249 0.7571 0.069 Uiso 1 1 calc R
H42C H 1.0113 1.0502 0.7439 0.069 Uiso 1 1 calc R
C43 C 0.5956(12) 0.3901(8) 0.6129(5) 0.034(2) Uani 1 1 d .
C44 C 0.5915(10) 0.4689(8) 0.6839(5) 0.0299(19) Uani 1 1 d .
C45 C 0.7471(10) 0.4937(7) 0.7248(4) 0.0275(18) Uani 1 1 d .
C46 C 0.8368(10) 0.4306(8) 0.6772(5) 0.032(2) Uani 1 1 d .
C47 C 0.7418(11) 0.3656(7) 0.6112(5) 0.031(2) Uani 1 1 d .
C48 C 0.4448(14) 0.3417(11) 0.5536(6) 0.065(4) Uani 1 1 d .
H48A H 0.4695 0.3276 0.5034 0.097 Uiso 1 1 calc R
H48B H 0.3743 0.3962 0.5574 0.097 Uiso 1 1 calc R
H48C H 0.3959 0.2707 0.5627 0.097 Uiso 1 1 calc R
C49 C 0.4558(12) 0.5094(10) 0.7120(7) 0.055(3) Uani 1 1 d .
H49A H 0.4918 0.5750 0.7543 0.083 Uiso 1 1 calc R
H49B H 0.3970 0.4488 0.7283 0.083 Uiso 1 1 calc R
H49C H 0.3898 0.5308 0.6718 0.083 Uiso 1 1 calc R
C50 C 0.7984(14) 0.5685(9) 0.8027(5) 0.053(3) Uani 1 1 d .
H50A H 0.7158 0.6090 0.8160 0.080 Uiso 1 1 calc R
H50B H 0.8904 0.6230 0.8043 0.080 Uiso 1 1 calc R
H50C H 0.8224 0.5219 0.8385 0.080 Uiso 1 1 calc R
C51 C 1.0089(12) 0.4335(10) 0.7016(7) 0.052(3) Uani 1 1 d .
H51A H 1.0245 0.3776 0.7316 0.078 Uiso 1 1 calc R
H51B H 1.0573 0.5090 0.7316 0.078 Uiso 1 1 calc R
H51C H 1.0554 0.4158 0.6573 0.078 Uiso 1 1 calc R
C52 C 0.7915(15) 0.2833(8) 0.5504(5) 0.057(3) Uani 1 1 d .
H52A H 0.9036 0.3001 0.5554 0.085 Uiso 1 1 calc R
H52B H 0.7419 0.2908 0.5012 0.085 Uiso 1 1 calc R
H52C H 0.7611 0.2059 0.5554 0.085 Uiso 1 1 calc R
S5 S 0.1282(3) 0.7491(2) 0.29416(13) 0.0394(5) Uani 1 1 d .
C53 C 0.0178(16) 0.6040(13) 0.2547(7) 0.065(4) Uani 1 1 d .
O1 O 0.2378(10) 0.7615(7) 0.2465(4) 0.060(2) Uani 1 1 d .
O2 O 0.0200(11) 0.8238(8) 0.2944(6) 0.094(3) Uani 1 1 d .
O3 O 0.1953(10) 0.7422(7) 0.3686(4) 0.062(2) Uani 1 1 d .
F1 F -0.0483(12) 0.5979(12) 0.1846(5) 0.144(5) Uani 1 1 d .
F2 F 0.1093(13) 0.5299(7) 0.2500(6) 0.109(3) Uani 1 1 d .
F3 F -0.0924(11) 0.5821(8) 0.2926(5) 0.130(4) Uani 1 1 d .
S6 S 0.0447(3) 0.1658(2) 0.38389(13) 0.0357(5) Uani 1 1 d .
C54 C 0.0486(13) 0.3154(10) 0.3934(8) 0.057(3) Uani 1 1 d .
O4 O -0.0253(9) 0.1236(8) 0.3056(4) 0.073(3) Uani 1 1 d .
O5 O 0.2003(10) 0.1556(8) 0.3976(6) 0.085(3) Uani 1 1 d .
O6 O -0.0473(17) 0.1364(8) 0.4338(6) 0.118(5) Uani 1 1 d .
F4 F 0.1392(13) 0.3604(8) 0.3557(7) 0.128(4) Uani 1 1 d .
F5 F -0.0834(8) 0.3451(6) 0.3825(5) 0.078(2) Uani 1 1 d .
F6 F 0.1096(10) 0.3740(7) 0.4655(5) 0.105(3) Uani 1 1 d .
S7 S 0.6731(3) 0.1737(2) 0.72850(14) 0.0331(5) Uani 1 1 d .
C55 C 0.6093(13) 0.0560(9) 0.7682(6) 0.043(3) Uani 1 1 d .
O7 O 0.716(2) 0.1237(9) 0.6657(8) 0.207(10) Uani 1 1 d .
O8 O 0.5448(14) 0.2262(14) 0.7184(11) 0.195(9) Uani 1 1 d .
O9 O 0.7942(19) 0.2371(12) 0.7814(9) 0.191(8) Uani 1 1 d .
F7 F 0.5044(13) -0.0187(10) 0.7157(8) 0.197(8) Uani 1 1 d .
F8 F 0.7125(8) -0.0042(6) 0.7845(5) 0.079(2) Uani 1 1 d .
F9 F 0.551(2) 0.0798(10) 0.8230(9) 0.231(10) Uani 1 1 d .
S8 S 0.3972(3) 0.6951(2) 0.91555(14) 0.0372(6) Uani 1 1 d .
C56 C 0.4582(12) 0.8227(9) 0.8840(6) 0.045(3) Uani 1 1 d .
O10 O 0.2656(9) 0.6371(7) 0.8595(5) 0.070(3) Uani 1 1 d .
O11 O 0.5290(9) 0.6402(7) 0.9152(4) 0.055(2) Uani 1 1 d .
O12 O 0.3696(12) 0.7399(6) 0.9901(4) 0.077(3) Uani 1 1 d .
F10 F 0.5005(9) 0.7964(6) 0.8172(3) 0.0645(19) Uani 1 1 d .
F11 F 0.3388(8) 0.8808(5) 0.8751(4) 0.0607(17) Uani 1 1 d .
F12 F 0.5744(9) 0.8933(6) 0.9318(4) 0.074(2) Uani 1 1 d .
O13 O 0.9352(9) 0.9271(8) 0.9995(4) 0.061(2) Uani 1 1 d .
C58 C 0.9298(18) 1.0986(13) 0.9600(9) 0.093(5) Uiso 1 1 d .
H58A H 0.8330 1.0991 0.9785 0.140 Uiso 1 1 calc R
H58B H 0.9228 1.1298 0.9155 0.140 Uiso 1 1 calc R
H58C H 1.0147 1.1445 0.9990 0.140 Uiso 1 1 calc R
C57 C 0.9586(17) 0.9790(13) 0.9402(9) 0.084(4) Uiso 1 1 d .
H57A H 0.8873 0.9367 0.8935 0.101 Uiso 1 1 calc R
H57B H 1.0654 0.9790 0.9321 0.101 Uiso 1 1 calc R
C59 C 0.9350(19) 0.8022(14) 0.9846(9) 0.091(5) Uiso 1 1 d .
H59A H 0.8676 0.7647 0.9358 0.109 Uiso 1 1 calc R
H59B H 1.0406 0.7878 0.9821 0.109 Uiso 1 1 calc R
C60 C 0.8802(19) 0.7549(15) 1.0435(9) 0.098(5) Uiso 1 1 d .
H60A H 0.9427 0.7954 1.0922 0.147 Uiso 1 1 calc R
H60B H 0.8889 0.6747 1.0349 0.147 Uiso 1 1 calc R
H60C H 0.7723 0.7627 1.0428 0.147 Uiso 1 1 calc R
O1W O 0.5175(13) 0.7171(10) 0.3865(6) 0.105(4) Uiso 1 1 d .

loop_
_atom_site_aniso_label
_atom_site_aniso_U_11
_atom_site_aniso_U_22
_atom_site_aniso_U_33
_atom_site_aniso_U_23
_atom_site_aniso_U_13
_atom_site_aniso_U_12
Ir1 0.02025(16) 0.02362(17) 0.02100(15) 0.00656(12) 0.00295(12) 0.00354(13)
Ir2 0.03307(18) 0.02165(17) 0.02276(15) 0.00830(13) 0.00849(13) 0.00691(14)
S2 0.0412(13) 0.0263(12) 0.0298(11) 0.0112(9) 0.0158(10) 0.0136(10)
S1 0.0503(14) 0.0258(12) 0.0225(10) 0.0062(9) 0.0143(10) 0.0122(10)
C2 0.026(5) 0.024(5) 0.027(5) 0.005(4) -0.002(4) 0.003(4)
C3 0.016(4) 0.048(6) 0.029(5) 0.010(4) -0.005(4) 0.008(4)
C4 0.008(4) 0.029(5) 0.054(6) 0.015(5) -0.004(4) -0.005(4)
C5 0.032(6) 0.028(6) 0.041(6) -0.006(5) -0.005(5) -0.014(4)
C6 0.033(5) 0.022(5) 0.026(5) 0.000(4) -0.005(4) -0.001(4)
C1 0.031(5) 0.033(5) 0.017(4) 0.001(4) 0.000(4) 0.004(4)
C7 0.028(5) 0.040(6) 0.032(5) 0.013(4) -0.004(4) -0.004(4)
C8 0.024(5) 0.060(7) 0.020(4) 0.002(4) -0.004(3) 0.006(4)
C9 0.028(5) 0.025(5) 0.028(5) 0.004(4) -0.006(4) 0.010(4)
C10 0.029(5) 0.034(6) 0.045(6) -0.004(4) -0.006(4) 0.016(4)
C11 0.019(4) 0.070(8) 0.027(5) 0.013(5) 0.000(4) 0.010(4)
C12 0.051(7) 0.072(8) 0.068(7) 0.045(7) -0.013(6) -0.023(6)
C13 0.050(6) 0.031(6) 0.053(6) -0.008(4) -0.013(5) 0.010(5)
C14 0.056(7) 0.068(8) 0.035(5) 0.026(5) 0.015(5) 0.019(6)
C15 0.070(8) 0.058(8) 0.076(8) 0.011(6) -0.009(6) 0.042(7)
C16 0.032(6) 0.176(16) 0.055(7) -0.015(9) 0.019(5) 0.021(8)
C17 0.078(10) 0.042(7) 0.041(6) 0.029(5) -0.021(6) -0.020(7)
C18 0.123(12) 0.034(6) 0.054(7) 0.033(5) 0.058(8) 0.034(7)
C19 0.046(6) 0.051(7) 0.073(8) 0.049(6) 0.014(6) 0.012(5)
C20 0.092(9) 0.031(6) 0.038(5) 0.021(4) 0.036(6) 0.018(6)
C21 0.040(6) 0.042(6) 0.073(8) 0.032(6) 0.028(6) 0.015(5)
C23 0.31(3) 0.055(9) 0.158(15) 0.067(10) 0.194(18) 0.100(13)
C24 0.031(7) 0.197(19) 0.209(19) 0.178(17) 0.005(9) 0.022(9)
C25 0.26(2) 0.071(11) 0.028(6) 0.017(6) 0.031(10) -0.014(12)
C26 0.063(9) 0.104(13) 0.24(2) 0.123(14) 0.080(12) 0.046(9)
Ir3 0.02040(16) 0.02071(17) 0.02181(15) 0.00863(12) 0.00111(12) 0.00154(12)
Ir4 0.02239(16) 0.01706(16) 0.02002(14) 0.00547(12) 0.00441(11) 0.00214(12)
S3 0.0412(12) 0.0204(11) 0.0228(10) 0.0060(8) 0.0126(9) 0.0064(9)
S4 0.0291(11) 0.0230(11) 0.0309(11) 0.0078(9) 0.0126(9) 0.0090(9)
C27 0.026(4) 0.023(5) 0.019(4) 0.006(3) 0.000(3) 0.006(3)
C28 0.035(5) 0.021(5) 0.025(4) 0.009(4) 0.010(4) 0.003(4)
C29 0.037(6) 0.033(6) 0.027(5) 0.016(4) 0.005(4) 0.001(4)
C30 0.018(4) 0.041(6) 0.023(4) 0.019(4) -0.005(3) 0.006(4)
C31 0.023(5) 0.024(5) 0.053(6) 0.011(4) 0.006(4) 0.007(4)
C32 0.022(4) 0.009(4) 0.031(4) 0.007(3) 0.001(3) 0.008(3)
C33 0.027(5) 0.036(5) 0.033(5) 0.019(4) -0.002(4) -0.006(4)
C34 0.010(4) 0.036(5) 0.042(5) 0.007(4) -0.001(3) 0.005(3)
C35 0.024(5) 0.047(6) 0.021(4) 0.011(4) -0.005(3) -0.012(4)
C36 0.040(6) 0.023(5) 0.025(5) 0.011(4) -0.003(4) 0.003(4)
C37 0.027(5) 0.030(5) 0.024(4) 0.005(4) -0.011(4) 0.000(4)
C38 0.047(6) 0.037(6) 0.053(6) 0.029(5) -0.015(5) 0.005(5)
C39 0.041(6) 0.061(7) 0.048(6) 0.007(5) 0.001(4) 0.032(5)
C40 0.029(5) 0.051(6) 0.043(5) 0.014(5) 0.005(4) -0.009(4)
C41 0.070(7) 0.014(5) 0.057(6) 0.013(4) 0.002(5) -0.008(5)
C42 0.058(6) 0.055(7) 0.024(4) 0.009(4) 0.009(4) 0.001(5)
C43 0.052(6) 0.023(5) 0.028(5) 0.018(4) 0.012(4) -0.008(4)
C44 0.031(5) 0.036(5) 0.028(4) 0.014(4) 0.014(4) 0.004(4)
C45 0.032(5) 0.033(5) 0.020(4) 0.012(3) 0.004(3) 0.002(4)
C46 0.039(5) 0.029(5) 0.046(5) 0.029(4) 0.022(4) 0.018(4)
C47 0.054(6) 0.018(4) 0.024(4) 0.006(3) 0.015(4) 0.005(4)
C48 0.079(9) 0.065(8) 0.025(5) 0.009(5) -0.012(5) -0.043(7)
C49 0.050(6) 0.064(8) 0.076(7) 0.037(6) 0.042(6) 0.028(6)
C50 0.087(9) 0.047(7) 0.021(5) 0.001(4) 0.001(5) 0.015(6)
C51 0.035(6) 0.060(8) 0.072(8) 0.031(6) 0.014(5) 0.022(5)
C52 0.114(10) 0.036(6) 0.035(5) 0.016(4) 0.035(6) 0.026(6)
S5 0.0466(14) 0.0379(14) 0.0405(13) 0.0155(10) 0.0168(11) 0.0109(11)
C53 0.071(9) 0.073(10) 0.040(7) -0.002(6) 0.023(6) -0.015(7)
O1 0.079(6) 0.052(5) 0.064(5) 0.023(4) 0.043(4) 0.016(4)
O2 0.098(7) 0.103(8) 0.119(8) 0.047(6) 0.054(6) 0.074(6)
O3 0.084(6) 0.067(6) 0.024(3) 0.007(3) -0.001(4) -0.001(5)
F1 0.086(6) 0.227(14) 0.066(6) -0.029(7) -0.016(5) -0.025(7)
F2 0.178(10) 0.035(5) 0.124(8) 0.008(5) 0.072(7) 0.017(5)
F3 0.116(7) 0.122(8) 0.118(7) -0.043(6) 0.085(6) -0.066(6)
S6 0.0381(13) 0.0333(13) 0.0388(12) 0.0110(10) 0.0143(10) 0.0050(10)
C54 0.046(7) 0.046(7) 0.087(9) 0.025(7) 0.018(7) 0.015(6)
O4 0.056(5) 0.083(6) 0.059(5) -0.018(4) -0.003(4) 0.015(5)
O5 0.052(5) 0.064(6) 0.137(9) 0.030(6) -0.011(5) 0.025(4)
O6 0.234(14) 0.044(6) 0.121(9) 0.030(6) 0.141(9) 0.033(7)
F4 0.153(9) 0.077(6) 0.215(11) 0.087(7) 0.125(9) 0.042(6)
F5 0.058(4) 0.078(5) 0.106(6) 0.020(4) 0.012(4) 0.048(4)
F6 0.089(6) 0.059(5) 0.128(7) -0.022(5) -0.039(5) 0.012(4)
S7 0.0425(14) 0.0229(12) 0.0383(13) 0.0115(10) 0.0153(11) 0.0054(10)
C55 0.050(7) 0.039(7) 0.042(6) 0.018(5) 0.002(5) 0.016(5)
O7 0.50(3) 0.071(8) 0.153(11) 0.071(8) 0.241(16) 0.124(12)
O8 0.092(9) 0.220(16) 0.40(3) 0.269(18) 0.114(12) 0.087(10)
O9 0.205(15) 0.128(12) 0.180(14) 0.098(11) -0.093(12) -0.119(11)
F7 0.140(9) 0.152(10) 0.253(14) 0.159(11) -0.133(10) -0.111(8)
F8 0.060(4) 0.068(5) 0.132(7) 0.068(5) 0.023(4) 0.013(4)
F9 0.43(2) 0.127(10) 0.318(18) 0.159(12) 0.348(19) 0.175(13)
S8 0.0518(15) 0.0279(13) 0.0385(13) 0.0119(10) 0.0210(11) 0.0089(11)
C56 0.044(6) 0.035(6) 0.056(7) 0.017(5) 0.009(5) -0.001(5)
O10 0.065(5) 0.054(5) 0.072(6) 0.013(4) -0.010(4) -0.024(4)
O11 0.063(5) 0.051(5) 0.067(5) 0.029(4) 0.024(4) 0.027(4)
O12 0.161(9) 0.032(4) 0.060(5) 0.018(4) 0.068(6) 0.024(5)
F10 0.110(6) 0.057(4) 0.041(3) 0.024(3) 0.040(4) 0.015(4)
F11 0.073(4) 0.050(4) 0.071(4) 0.027(3) 0.016(3) 0.032(3)
F12 0.090(5) 0.049(4) 0.062(4) 0.019(3) -0.023(4) -0.024(4)
O13 0.060(5) 0.075(6) 0.037(4) 0.003(4) 0.006(4) -0.005(4)

loop_
_atom_type_symbol
_atom_type_description
_atom_type_scat_dispersion_real
_atom_type_scat_dispersion_imag
_atom_type_scat_source
C C 0.0033 0.0016 'International Tables Vol C Tables 4.2.6.8 and 6.1.1.4'
H H 0.0000 0.0000 'International Tables Vol C Tables 4.2.6.8 and 6.1.1.4'
N N 0.0061 0.0033 'International Tables Vol C Tables 4.2.6.8 and 6.1.1.4'
O O 0.0106 0.0060 'International Tables Vol C Tables 4.2.6.8 and 6.1.1.4'
F F 0.0171 0.0103 'International Tables Vol C Tables 4.2.6.8 and 6.1.1.4'
S S 0.1246 0.1234 'International Tables Vol C Tables 4.2.6.8 and 6.1.1.4'
Ir Ir -1.4442 7.9887 'International Tables Vol C Tables 4.2.6.8 and 6.1.1.4'

loop_
_geom_angle_atom_site_label_1
_geom_angle_atom_site_label_2
_geom_angle_atom_site_label_3
_geom_angle
C10 Ir1 C11 38.0(4)
C10 Ir1 C8 65.1(4)
C11 Ir1 C8 64.8(4)
C10 Ir1 C7 64.7(4)
C11 Ir1 C7 38.9(4)
C8 Ir1 C7 38.6(3)
C10 Ir1 C9 39.3(3)
C11 Ir1 C9 64.5(3)
C8 Ir1 C9 38.4(4)
C7 Ir1 C9 64.4(3)
C10 Ir1 C5 109.0(4)
C11 Ir1 C5 125.6(4)
C8 Ir1 C5 156.8(4)
C7 Ir1 C5 161.7(4)
C9 Ir1 C5 122.6(4)
C10 Ir1 C6 116.0(3)
C11 Ir1 C6 107.8(3)
C8 Ir1 C6 167.6(4)
C7 Ir1 C6 129.5(4)
C9 Ir1 C6 149.4(3)
C5 Ir1 C6 35.6(4)
C10 Ir1 C3 151.3(4)
C11 Ir1 C3 165.9(4)
C8 Ir1 C3 107.1(4)
C7 Ir1 C3 127.6(4)
C9 Ir1 C3 117.2(3)
C5 Ir1 C3 66.5(4)
C6 Ir1 C3 77.8(4)
C10 Ir1 C4 122.3(4)
C11 Ir1 C4 157.0(4)
C8 Ir1 C4 124.2(4)
C7 Ir1 C4 160.3(4)
C9 Ir1 C4 108.2(4)
C5 Ir1 C4 37.9(4)
C6 Ir1 C4 66.5(4)
C3 Ir1 C4 37.1(3)
C10 Ir1 C1 140.9(4)
C11 Ir1 C1 111.6(3)
C8 Ir1 C1 135.1(4)
C7 Ir1 C1 108.7(3)
C9 Ir1 C1 172.9(3)
C5 Ir1 C1 64.4(4)
C6 Ir1 C1 36.2(3)
C3 Ir1 C1 65.0(3)
C4 Ir1 C1 77.7(4)
C10 Ir1 C2 171.6(4)
C11 Ir1 C2 133.8(4)
C8 Ir1 C2 111.6(3)
C7 Ir1 C2 107.7(3)
C9 Ir1 C2 142.2(3)
C5 Ir1 C2 77.1(4)
C6 Ir1 C2 65.5(3)
C3 Ir1 C2 36.1(3)
C4 Ir1 C2 66.0(3)
C1 Ir1 C2 36.1(3)
C20 Ir2 C19 38.1(4)
C20 Ir2 C17 62.7(4)
C19 Ir2 C17 63.2(4)
C20 Ir2 C21 37.2(4)
C19 Ir2 C21 63.4(4)
C17 Ir2 C21 38.0(5)
C20 Ir2 C18 64.4(4)
C19 Ir2 C18 39.4(5)
C17 Ir2 C18 37.1(5)
C21 Ir2 C18 63.8(4)
C20 Ir2 S1 104.9(3)
C19 Ir2 S1 132.0(3)
C17 Ir2 S1 139.1(4)
C21 Ir2 S1 107.7(3)
C18 Ir2 S1 169.3(3)
C20 Ir2 S2 157.9(3)
C19 Ir2 S2 120.0(3)
C17 Ir2 S2 115.6(4)
C21 Ir2 S2 151.9(3)
C18 Ir2 S2 100.3(3)
S1 Ir2 S2 89.99(8)
C2 S2 Ir2 105.0(3)
C1 S1 Ir2 104.6(3)
C3 C2 C1 118.5(9)
C3 C2 S2 121.4(7)
C1 C2 S2 120.1(7)
C3 C2 Ir1 68.6(5)
C1 C2 Ir1 72.1(5)
S2 C2 Ir1 130.9(4)
C2 C3 C4 122.2(9)
C2 C3 Ir1 75.3(5)
C4 C3 Ir1 71.5(5)
C2 C3 H3 118.9
C4 C3 H3 118.9
Ir1 C3 H3 126.3
C3 C4 C5 116.3(10)
C3 C4 Ir1 71.4(5)
C5 C4 Ir1 69.5(5)
C3 C4 H4 121.9
C5 C4 H4 121.9
Ir1 C4 H4 129.3
C6 C5 C4 122.4(11)
C6 C5 Ir1 73.0(6)
C4 C5 Ir1 72.6(5)
C6 C5 H5 118.8
C4 C5 H5 118.8
Ir1 C5 H5 127.9
C5 C6 C1 121.6(10)
C5 C6 Ir1 71.5(6)
C1 C6 Ir1 76.1(5)
C5 C6 H6 119.2
C1 C6 H6 119.2
Ir1 C6 H6 124.8
C6 C1 C2 118.7(9)
C6 C1 S1 120.9(7)
C2 C1 S1 120.2(7)
C6 C1 Ir1 67.6(5)
C2 C1 Ir1 71.9(5)
S1 C1 Ir1 129.4(5)
C8 C7 C11 107.4(8)
C8 C7 C12 125.1(10)
C11 C7 C12 127.4(9)
C8 C7 Ir1 70.4(5)
C11 C7 Ir1 70.1(5)
C12 C7 Ir1 127.3(7)
C9 C8 C7 108.4(8)
C9 C8 C13 128.5(9)
C7 C8 C13 123.1(10)
C9 C8 Ir1 71.1(5)
C7 C8 Ir1 71.0(5)
C13 C8 Ir1 124.9(6)
C8 C9 C10 107.6(8)
C8 C9 C14 127.5(8)
C10 C9 C14 124.9(9)
C8 C9 Ir1 70.5(5)
C10 C9 Ir1 69.7(5)
C14 C9 Ir1 125.7(6)
C11 C10 C9 108.0(8)
C11 C10 C15 127.2(10)
C9 C10 C15 124.6(10)
C11 C10 Ir1 71.3(5)
C9 C10 Ir1 71.1(5)
C15 C10 Ir1 127.7(7)
C10 C11 C7 108.7(8)
C10 C11 C16 128.3(11)
C7 C11 C16 123.0(11)
C10 C11 Ir1 70.7(5)
C7 C11 Ir1 71.0(5)
C16 C11 Ir1 124.4(6)
C7 C12 H12A 109.5
C7 C12 H12B 109.5
H12A C12 H12B 109.5
C7 C12 H12C 109.5
H12A C12 H12C 109.5
H12B C12 H12C 109.5
C8 C13 H13A 109.5
C8 C13 H13B 109.5
H13A C13 H13B 109.5
C8 C13 H13C 109.5
H13A C13 H13C 109.5
H13B C13 H13C 109.5
C9 C14 H14A 109.5
C9 C14 H14B 109.5
H14A C14 H14B 109.5
C9 C14 H14C 109.5
H14A C14 H14C 109.5
H14B C14 H14C 109.5
C10 C15 H15A 109.5
C10 C15 H15B 109.5
H15A C15 H15B 109.5
C10 C15 H15C 109.5
H15A C15 H15C 109.5
H15B C15 H15C 109.5
C11 C16 H16A 109.5
C11 C16 H16B 109.5
H16A C16 H16B 109.5
C11 C16 H16C 109.5
H16A C16 H16C 109.5
H16B C16 H16C 109.5
C18 C17 C21 111.0(10)
C18 C17 C22 119.0(15)
C21 C17 C22 129.9(15)
C18 C17 Ir2 72.6(7)
C21 C17 Ir2 71.2(6)
C22 C17 Ir2 125.2(11)
C17 C18 C19 105.0(10)
C17 C18 C23 130.3(15)
C19 C18 C23 124.7(15)
C17 C18 Ir2 70.3(7)
C19 C18 Ir2 69.1(6)
C23 C18 Ir2 126.0(7)
C20 C19 C18 107.5(10)
C20 C19 C24 125.7(13)
C18 C19 C24 126.8(13)
C20 C19 Ir2 70.9(6)
C18 C19 Ir2 71.5(6)
C24 C19 Ir2 124.5(8)
C21 C20 C19 109.1(10)
C21 C20 C25 132.0(12)
C19 C20 C25 118.8(13)
C21 C20 Ir2 71.7(6)
C19 C20 Ir2 70.9(5)
C25 C20 Ir2 126.3(8)
C20 C21 C17 107.4(9)
C20 C21 C26 125.6(13)
C17 C21 C26 126.9(13)
C20 C21 Ir2 71.0(6)
C17 C21 Ir2 70.8(6)
C26 C21 Ir2 126.9(8)
C17 C22 H22A 109.5
C17 C22 H22B 109.5
H22A C22 H22B 109.5
C17 C22 H22C 109.5
H22A C22 H22C 109.5
H22B C22 H22C 109.5
C18 C23 H23A 109.5
C18 C23 H23B 109.5
H23A C23 H23B 109.5
C18 C23 H23C 109.5
H23A C23 H23C 109.5
H23B C23 H23C 109.5
C19 C24 H24A 109.5
C19 C24 H24B 109.5
H24A C24 H24B 109.5
C19 C24 H24C 109.5
H24A C24 H24C 109.5
H24B C24 H24C 109.5
C20 C25 H25A 109.5
C20 C25 H25B 109.5
H25A C25 H25B 109.5
C20 C25 H25C 109.5
H25A C25 H25C 109.5
H25B C25 H25C 109.5
C21 C26 H26A 109.5
C21 C26 H26B 109.5
H26A C26 H26B 109.5
C21 C26 H26C 109.5
H26A C26 H26C 109.5
H26B C26 H26C 109.5
C34 Ir3 C36 65.0(4)
C34 Ir3 C35 39.3(4)
C36 Ir3 C35 37.8(4)
C34 Ir3 C33 38.6(3)
C36 Ir3 C33 64.1(3)
C35 Ir3 C33 64.3(3)
C34 Ir3 C37 65.5(3)
C36 Ir3 C37 38.7(3)
C35 Ir3 C37 64.6(3)
C33 Ir3 C37 38.7(3)
C34 Ir3 C31 166.4(4)
C36 Ir3 C31 116.9(4)
C35 Ir3 C31 149.4(4)
C33 Ir3 C31 128.6(4)
C37 Ir3 C31 106.9(4)
C34 Ir3 C29 124.9(3)
C36 Ir3 C29 123.3(3)
C35 Ir3 C29 109.6(3)
C33 Ir3 C29 160.9(3)
C37 Ir3 C29 157.6(3)
C31 Ir3 C29 66.4(4)
C34 Ir3 C30 156.5(3)
C36 Ir3 C30 109.7(4)
C35 Ir3 C30 122.2(4)
C33 Ir3 C30 162.2(3)
C37 Ir3 C30 125.9(3)
C31 Ir3 C30 37.0(3)
C29 Ir3 C30 36.8(3)
C34 Ir3 C28 106.6(3)
C36 Ir3 C28 150.8(3)
C35 Ir3 C28 117.7(3)
C33 Ir3 C28 127.8(3)
C37 Ir3 C28 165.6(3)
C31 Ir3 C28 78.2(4)
C29 Ir3 C28 36.7(3)
C30 Ir3 C28 66.2(3)
C34 Ir3 C32 133.2(3)
C36 Ir3 C32 141.7(3)
C35 Ir3 C32 171.8(3)
C33 Ir3 C32 107.6(3)
C37 Ir3 C32 110.5(3)
C31 Ir3 C32 36.7(3)
C29 Ir3 C32 77.5(3)
C30 Ir3 C32 66.0(3)
C28 Ir3 C32 65.3(3)
C34 Ir3 C27 110.0(3)
C36 Ir3 C27 171.0(3)
C35 Ir3 C27 142.1(3)
C33 Ir3 C27 107.2(3)
C37 Ir3 C27 133.0(3)
C31 Ir3 C27 66.1(3)
C29 Ir3 C27 65.7(3)
C30 Ir3 C27 77.9(3)
C28 Ir3 C27 36.2(3)
C32 Ir3 C27 36.3(3)
C43 Ir4 C46 62.3(4)
C43 Ir4 C44 39.8(3)
C46 Ir4 C44 64.3(3)
C43 Ir4 C45 64.1(3)
C46 Ir4 C45 39.1(3)
C44 Ir4 C45 38.1(3)
C43 Ir4 C47 37.0(4)
C46 Ir4 C47 37.1(3)
C44 Ir4 C47 64.9(3)
C45 Ir4 C47 64.3(3)
C43 Ir4 S3 118.6(3)
C46 Ir4 S3 115.5(2)
C44 Ir4 S3 157.7(2)
C45 Ir4 S3 152.7(2)
C47 Ir4 S3 100.9(2)
C43 Ir4 S4 133.3(3)
C46 Ir4 S4 140.0(3)
C44 Ir4 S4 103.8(2)
C45 Ir4 S4 107.4(2)
C47 Ir4 S4 168.6(2)
S3 Ir4 S4 89.78(8)
C27 S3 Ir4 104.8(3)
C32 S4 Ir4 104.6(3)
C28 C27 C32 118.0(8)
C28 C27 S3 121.2(7)
C32 C27 S3 120.8(6)
C28 C27 Ir3 68.5(5)
C32 C27 Ir3 71.4(5)
S3 C27 Ir3 131.0(4)
C29 C28 C27 121.6(8)
C29 C28 Ir3 70.7(5)
C27 C28 Ir3 75.3(5)
C29 C28 H28 119.2
C27 C28 H28 119.2
Ir3 C28 H28 126.8
C30 C29 C28 120.6(9)
C30 C29 Ir3 71.9(5)
C28 C29 Ir3 72.6(5)
C30 C29 H29 119.7
C28 C29 H29 119.7
Ir3 C29 H29 128.0
C29 C30 C31 119.1(9)
C29 C30 Ir3 71.3(5)
C31 C30 Ir3 70.5(5)
C29 C30 H30 120.4
C31 C30 H30 120.4
Ir3 C30 H30 130.1
C30 C31 C32 121.6(9)
C30 C31 Ir3 72.4(5)
C32 C31 Ir3 76.1(5)
C30 C31 H31 119.2
C32 C31 H31 119.2
Ir3 C31 H31 123.7
C31 C32 C27 118.7(8)
C31 C32 S4 121.1(7)
C27 C32 S4 120.0(6)
C31 C32 Ir3 67.1(5)
C27 C32 Ir3 72.3(5)
S4 C32 Ir3 128.1(4)
C34 C33 C37 109.2(8)
C34 C33 C38 124.2(9)
C37 C33 C38 126.6(9)
C34 C33 Ir3 69.8(5)
C37 C33 Ir3 70.6(5)
C38 C33 Ir3 125.8(6)
C33 C34 C35 106.3(7)
C33 C34 C39 125.3(9)
C35 C34 C39 128.2(9)
C33 C34 Ir3 71.6(5)
C35 C34 Ir3 70.5(5)
C39 C34 Ir3 126.5(6)
C36 C35 C34 108.6(8)
C36 C35 C40 127.4(9)
C34 C35 C40 124.0(9)
C36 C35 Ir3 71.0(6)
C34 C35 Ir3 70.2(5)
C40 C35 Ir3 125.9(6)
C35 C36 C37 109.6(8)
C35 C36 C41 127.0(9)
C37 C36 C41 123.4(9)
C35 C36 Ir3 71.2(5)
C37 C36 Ir3 71.5(5)
C41 C36 Ir3 121.9(7)
C36 C37 C33 106.2(8)
C36 C37 C42 128.6(9)
C33 C37 C42 125.1(9)
C36 C37 Ir3 69.8(5)
C33 C37 Ir3 70.7(5)
C42 C37 Ir3 126.6(6)
C33 C38 H38A 109.5
C33 C38 H38B 109.5
H38A C38 H38B 109.5
C33 C38 H38C 109.5
H38A C38 H38C 109.5
H38B C38 H38C 109.5
C34 C39 H39A 109.5
C34 C39 H39B 109.5
H39A C39 H39B 109.5
C34 C39 H39C 109.5
H39A C39 H39C 109.5
H39B C39 H39C 109.5
C35 C40 H40A 109.5
C35 C40 H40B 109.5
H40A C40 H40B 109.5
C35 C40 H40C 109.5
H40A C40 H40C 109.5
H40B C40 H40C 109.5
C36 C41 H41A 109.5
C36 C41 H41B 109.5
H41A C41 H41B 109.5
C36 C41 H41C 109.5
H41A C41 H41C 109.5
H41B C41 H41C 109.5
C37 C42 H42A 109.5
C37 C42 H42B 109.5
H42A C42 H42B 109.5
C37 C42 H42C 109.5
H42A C42 H42C 109.5
H42B C42 H42C 109.5
C47 C43 C44 111.3(8)
C47 C43 C48 128.6(10)
C44 C43 C48 120.1(10)
C47 C43 Ir4 74.2(5)
C44 C43 Ir4 71.9(5)
C48 C43 Ir4 123.4(7)
C45 C44 C43 104.9(7)
C45 C44 C49 125.8(8)
C43 C44 C49 129.1(9)
C45 C44 Ir4 71.4(5)
C43 C44 Ir4 68.3(5)
C49 C44 Ir4 127.7(7)
C44 C45 C46 106.4(7)
C44 C45 C50 124.2(8)
C46 C45 C50 129.4(8)
C44 C45 Ir4 70.5(4)
C46 C45 Ir4 69.1(4)
C50 C45 Ir4 126.7(7)
C47 C46 C45 110.6(8)
C47 C46 C51 126.8(9)
C45 C46 C51 122.5(9)
C47 C46 Ir4 73.2(5)
C45 C46 Ir4 71.8(4)
C51 C46 Ir4 124.6(7)
C43 C47 C46 106.6(8)
C43 C47 C52 127.4(9)
C46 C47 C52 125.9(9)
C43 C47 Ir4 68.7(5)
C46 C47 Ir4 69.7(5)
C52 C47 Ir4 127.0(6)
C43 C48 H48A 109.5
C43 C48 H48B 109.5
H48A C48 H48B 109.5
C43 C48 H48C 109.5
H48A C48 H48C 109.5
H48B C48 H48C 109.5
C44 C49 H49A 109.5
C44 C49 H49B 109.5
H49A C49 H49B 109.5
C44 C49 H49C 109.5
H49A C49 H49C 109.5
H49B C49 H49C 109.5
C45 C50 H50A 109.5
C45 C50 H50B 109.5
H50A C50 H50B 109.5
C45 C50 H50C 109.5
H50A C50 H50C 109.5
H50B C50 H50C 109.5
C46 C51 H51A 109.5
C46 C51 H51B 109.5
H51A C51 H51B 109.5
C46 C51 H51C 109.5
H51A C51 H51C 109.5
H51B C51 H51C 109.5
C47 C52 H52A 109.5
C47 C52 H52B 109.5
H52A C52 H52B 109.5
C47 C52 H52C 109.5
H52A C52 H52C 109.5
H52B C52 H52C 109.5
O2 S5 O1 115.7(5)
O2 S5 O3 112.5(6)
O1 S5 O3 114.1(5)
O2 S5 C53 106.9(7)
O1 S5 C53 104.3(5)
O3 S5 C53 101.7(6)
F2 C53 F1 105.0(11)
F2 C53 F3 113.5(13)
F1 C53 F3 108.1(12)
F2 C53 S5 111.1(10)
F1 C53 S5 108.0(11)
F3 C53 S5 110.7(9)
O5 S6 O6 118.5(8)
O5 S6 O4 111.7(6)
O6 S6 O4 114.7(7)
O5 S6 C54 104.0(5)
O6 S6 C54 104.7(6)
O4 S6 C54 100.6(6)
F5 C54 F4 111.0(11)
F5 C54 F6 102.0(10)
F4 C54 F6 102.5(11)
F5 C54 S6 115.2(9)
F4 C54 S6 113.8(9)
F6 C54 S6 110.9(9)
O7 S7 O9 112.8(13)
O7 S7 O8 115.8(12)
O9 S7 O8 114.3(12)
O7 S7 C55 103.6(6)
O9 S7 C55 104.2(7)
O8 S7 C55 104.4(6)
F9 C55 F8 107.0(11)
F9 C55 F7 107.2(14)
F8 C55 F7 102.2(11)
F9 C55 S7 115.6(9)
F8 C55 S7 115.5(8)
F7 C55 S7 108.1(8)
O11 S8 O10 114.2(5)
O11 S8 O12 113.9(5)
O10 S8 O12 116.9(6)
O11 S8 C56 102.8(5)
O10 S8 C56 103.4(5)
O12 S8 C56 103.0(5)
F12 C56 F10 108.2(9)
F12 C56 F11 107.0(9)
F10 C56 F11 107.1(9)
F12 C56 S8 113.1(8)
F10 C56 S8 110.9(7)
F11 C56 S8 110.2(7)
C57 O13 C59 116.1(10)
C57 C58 H58A 109.5
C57 C58 H58B 109.5
H58A C58 H58B 109.5
C57 C58 H58C 109.5
H58A C58 H58C 109.5
H58B C58 H58C 109.5
O13 C57 C58 108.8(12)
O13 C57 H57A 109.9
C58 C57 H57A 109.9
O13 C57 H57B 109.9
C58 C57 H57B 109.9
H57A C57 H57B 108.3
C60 C59 O13 110.8(13)
C60 C59 H59A 109.5
O13 C59 H59A 109.5
C60 C59 H59B 109.5
O13 C59 H59B 109.5
H59A C59 H59B 108.1
C59 C60 H60A 109.5
C59 C60 H60B 109.5
H60A C60 H60B 109.5
C59 C60 H60C 109.5
H60A C60 H60C 109.5
H60B C60 H60C 109.5

loop_
_geom_bond_atom_site_label_1
_geom_bond_atom_site_label_2
_geom_bond_distance
Ir1 C10 2.178(9)
Ir1 C11 2.186(9)
Ir1 C8 2.189(9)
Ir1 C7 2.197(9)
Ir1 C9 2.197(8)
Ir1 C5 2.217(10)
Ir1 C6 2.236(9)
Ir1 C3 2.258(9)
Ir1 C4 2.259(9)
Ir1 C1 2.347(9)
Ir1 C2 2.345(9)
Ir2 C20 2.181(9)
Ir2 C19 2.180(10)
Ir2 C17 2.183(12)
Ir2 C21 2.189(10)
Ir2 C18 2.213(10)
Ir2 S1 2.277(2)
Ir2 S2 2.279(2)
S2 C2 1.753(9)
S1 C1 1.765(10)
C2 C3 1.428(13)
C2 C1 1.453(12)
C3 C4 1.437(14)
C3 H3 0.9500
C4 C5 1.453(14)
C4 H4 0.9500
C5 C6 1.360(15)
C5 H5 0.9500
C6 C1 1.429(13)
C6 H6 0.9500
C7 C8 1.449(13)
C7 C11 1.460(14)
C7 C12 1.506(13)
C8 C9 1.441(14)
C8 C13 1.459(13)
C9 C10 1.470(12)
C9 C14 1.517(13)
C10 C11 1.422(15)
C10 C15 1.481(14)
C11 C16 1.519(13)
C12 H12A 0.9800
C12 H12B 0.9800
C12 H12C 0.9800
C13 H13A 0.9800
C13 H13B 0.9800
C13 H13C 0.9800
C14 H14A 0.9800
C14 H14B 0.9800
C14 H14C 0.9800
C15 H15A 0.9800
C15 H15B 0.9800
C15 H15C 0.9800
C16 H16A 0.9800
C16 H16B 0.9800
C16 H16C 0.9800
C17 C18 1.400(18)
C17 C21 1.423(17)
C17 C22 1.46(2)
C18 C19 1.480(17)
C18 C23 1.529(15)
C19 C20 1.424(15)
C19 C24 1.515(16)
C20 C21 1.396(16)
C20 C25 1.527(15)
C21 C26 1.496(15)
C22 H22A 0.9800
C22 H22B 0.9800
C22 H22C 0.9800
C23 H23A 0.9800
C23 H23B 0.9800
C23 H23C 0.9800
C24 H24A 0.9800
C24 H24B 0.9800
C24 H24C 0.9800
C25 H25A 0.9800
C25 H25B 0.9800
C25 H25C 0.9800
C26 H26A 0.9800
C26 H26B 0.9800
C26 H26C 0.9800
Ir3 C34 2.190(8)
Ir3 C36 2.192(10)
Ir3 C35 2.194(9)
Ir3 C33 2.214(8)
Ir3 C37 2.214(8)
Ir3 C31 2.222(9)
Ir3 C29 2.239(9)
Ir3 C30 2.247(8)
Ir3 C28 2.264(9)
Ir3 C32 2.342(8)
Ir3 C27 2.354(8)
Ir4 C43 2.143(9)
Ir4 C46 2.168(8)
Ir4 C44 2.192(8)
Ir4 C45 2.205(8)
Ir4 C47 2.213(9)
Ir4 S3 2.276(2)
Ir4 S4 2.277(2)
S3 C27 1.719(9)
S4 C32 1.736(9)
C27 C28 1.436(12)
C27 C32 1.463(11)
C28 C29 1.420(13)
C28 H28 0.9500
C29 C30 1.414(13)
C29 H29 0.9500
C30 C31 1.420(13)
C30 H30 0.9500
C31 C32 1.443(12)
C31 H31 0.9500
C33 C34 1.457(12)
C33 C37 1.466(13)
C33 C38 1.506(12)
C34 C35 1.476(13)
C34 C39 1.493(12)
C35 C36 1.421(13)
C35 C40 1.489(13)
C36 C37 1.460(13)
C36 C41 1.527(13)
C37 C42 1.502(12)
C38 H38A 0.9800
C38 H38B 0.9800
C38 H38C 0.9800
C39 H39A 0.9800
C39 H39B 0.9800
C39 H39C 0.9800
C40 H40A 0.9800
C40 H40B 0.9800
C40 H40C 0.9800
C41 H41A 0.9800
C41 H41B 0.9800
C41 H41C 0.9800
C42 H42A 0.9800
C42 H42B 0.9800
C42 H42C 0.9800
C43 C47 1.384(14)
C43 C44 1.477(13)
C43 C48 1.557(15)
C44 C45 1.435(12)
C44 C49 1.500(12)
C45 C46 1.463(12)
C45 C50 1.511(12)
C46 C47 1.396(13)
C46 C51 1.525(13)
C47 C52 1.521(12)
C48 H48A 0.9800
C48 H48B 0.9800
C48 H48C 0.9800
C49 H49A 0.9800
C49 H49B 0.9800
C49 H49C 0.9800
C50 H50A 0.9800
C50 H50B 0.9800
C50 H50C 0.9800
C51 H51A 0.9800
C51 H51B 0.9800
C51 H51C 0.9800
C52 H52A 0.9800
C52 H52B 0.9800
C52 H52C 0.9800
S5 O2 1.420(8)
S5 O1 1.435(8)
S5 O3 1.444(7)
S5 C53 1.856(14)
C53 F2 1.303(17)
C53 F1 1.326(15)
C53 F3 1.329(13)
S6 O5 1.401(8)
S6 O6 1.404(9)
S6 O4 1.447(8)
S6 C54 1.805(12)
C54 F5 1.279(12)
C54 F4 1.293(14)
C54 F6 1.370(15)
S7 O7 1.342(9)
S7 O9 1.366(12)
S7 O8 1.396(11)
S7 C55 1.819(11)
C55 F9 1.219(14)
C55 F8 1.295(12)
C55 F7 1.335(15)
S8 O11 1.434(7)
S8 O10 1.434(8)
S8 O12 1.456(7)
S8 C56 1.830(11)
C56 F12 1.329(12)
C56 F10 1.345(12)
C56 F11 1.369(12)
O13 C57 1.412(17)
O13 C59 1.501(17)
C58 C57 1.506(19)
C58 H58A 0.9800
C58 H58B 0.9800
C58 H58C 0.9800
C57 H57A 0.9900
C57 H57B 0.9900
C59 C60 1.46(2)
C59 H59A 0.9900
C59 H59B 0.9900
C60 H60A 0.9800
C60 H60B 0.9800
C60 H60C 0.9800
